data_1558559
loop_
_publ_author_name
'Sotofte, Inger'
'Hjortkjaer, Jes'

_publ_section_title
;
 Crystal Structure of a Carbonylation Catalyst:
 Acetyldiiodo-1,3-bis(diphenylphosphino)propanerhodium(III)
;
_journal_name_full 'Acta Chemica Scandinavica'
_journal_page_first 872
_journal_page_last 877
_journal_paper_doi 10.3891/acta.chem.scand.48-0872
_journal_volume 48
_journal_year 1994
_chemical_formula_sum 'C29.5 H31 I2 O1.5 P2 Rh'
_chemical_formula_weight 828.2
_chemical_name_common
;
Acetyldiiodo-1,3-bis(diphenylphosphino)propanerhodium(III)
;
_space_group_IT_number 2
_space_group_name_Hall '-P 1'
_space_group_name_H-M_alt 'P -1'
_symmetry_cell_setting triclinic
_symmetry_Int_Tables_number 2
_symmetry_space_group_name_Hall '-P 1'
_symmetry_space_group_name_H-M 'P -1'
_cell_angle_alpha 99.19(2)
_cell_angle_beta 92.31(3)
_cell_angle_gamma 90.24(5)
_cell_formula_units_Z 4
_cell_length_a 10.252(4)
_cell_length_b 15.229(7)
_cell_length_c 19.527(4)
_cell_volume 3007.0(19)
_diffrn_ambient_temperature 120
_diffrn_radiation_probe x-ray
_diffrn_radiation_type MoK\a
_diffrn_radiation_wavelength 0.71073
_exptl_absorpt_coefficient_mu 2.72
_exptl_crystal_density_diffrn 1.82
_exptl_crystal_F_000 1604
_refine_ls_goodness_of_fit_ref 1.53
_refine_ls_number_parameters 412
_refine_ls_number_reflns 6361
_refine_ls_R_factor_gt 0.070
_refine_ls_wR_factor_gt 0.079
_cod_data_source_file Acta-Chem-Scand-1994-48-872.cif
_cod_data_source_block 1
_cod_depositor_comments
;
Some coordinates in Table 2 modified...
x of C324, sign changed
z of C311 0.3877 instead of 03877
;
_cod_original_cell_volume 3007(2)
_cod_database_code 1558559

loop_
_space_group_symop_id
_space_group_symop_operation_xyz
1 x,y,z
2 -x,-y,-z

loop_
_atom_site_label
_atom_site_type_symbol
_atom_site_thermal_displace_type
_atom_site_fract_x
_atom_site_fract_y
_atom_site_fract_z
_atom_site_occupancy
_atom_site_U_iso_or_equiv
_atom_site_calc_flag
_atom_site_refinement_flags
_atom_site_disorder_assembly
_atom_site_disorder_group
I31 I Uiso -0.10846(12) 0.63839(6) 0.33450(6) 1.000 0.0423(4) . . . .
I32 I Uiso -0.38503(11) 0.78309(8) 0.30478(11) 1.000 0.0899(7) . . . .
I1 I Uiso 0.17902(10) 0.23185(8) 0.27027(7) 1.000 0.0549(5) . . . .
I2 I Uiso 0.12338(11) 0.23684(7) 0.07691(7) 1.000 0.0562(4) . . . .
Rh2 Rh Uiso -0.13359(10) 0.81439(7) 0.33967(6) 1.000 0.0253(3) . . . .
Rh1 Rh Uiso 0.25397(11) 0.34104(7) 0.18137(7) 1.000 0.0313(4) . . . .
P31 P Uiso 0.0883(3) 0.8304(2) 0.34901(18) 1.000 0.0220(11) . . . .
P32 P Uiso -0.1562(4) 0.9559(2) 0.3167(2) 1.000 0.0366(13) . . . .
P1 P Uiso 0.3781(3) 0.4212(3) 0.2695(2) 1.000 0.0328(13) . . . .
P2 P Uiso 0.3703(3) 0.4003(2) 0.1021(2) 1.000 0.0289(13) . . . .
O31 O Uiso -0.1034(11) 0.9206(7) 0.4717(6) 1.000 0.052(4) . . . .
O1 O Uiso 0.1373(10) 0.5061(7) 0.1712(6) 1.000 0.042(4) . . . .
C31 C Uiso 0.1487(13) 0.9415(9) 0.3854(8) 1.000 0.031(5) . . . .
C32 C Uiso 0.1044(14) 1.0165(9) 0.3464(9) 1.000 0.036(5) . . . .
C33 C Uiso -0.0375(13) 1.0388(9) 0.3588(9) 1.000 0.039(5) . . . .
C34 C Uiso -0.1500(19) 0.8578(10) 0.4401(9) 1.000 0.054(6) . . . .
C35 C Uiso -0.198(5) 0.786(3) 0.484(2) 0.53(6) 0.062(16) . . . .
C35' C Uiso -0.273(4) 0.811(3) 0.463(2) 0.47(6) 0.049(15) . . . .
C36 C Uiso 0.1780(14) 0.7682(9) 0.4066(8) 1.000 0.033(3) . . . .
C37 C Uiso 0.135(2) 0.7657(15) 0.4716(12) 1.000 0.082(7) . . . .
C38 C Uiso 0.206(3) 0.7275(16) 0.5226(14) 1.000 0.090(7) . . . .
C39 C Uiso 0.325(2) 0.6920(16) 0.5019(13) 1.000 0.084(7) . . . .
C310 C Uiso 0.370(2) 0.6881(14) 0.4387(11) 1.000 0.071(6) . . . .
C311 C Uiso 0.2964(17) 0.7276(11) 0.3877(9) 1.000 0.048(4) . . . .
C312 C Uiso 0.1597(15) 0.8042(10) 0.2647(8) 1.000 0.039(4) . . . .
C313 C Uiso 0.2788(17) 0.8437(11) 0.2501(9) 1.000 0.046(4) . . . .
C314 C Uiso 0.327(2) 0.8195(13) 0.1848(11) 1.000 0.066(6) . . . .
C315 C Uiso 0.270(2) 0.7605(14) 0.1347(12) 1.000 0.069(6) . . . .
C316 C Uiso 0.152(2) 0.7241(16) 0.1473(13) 1.000 0.084(7) . . . .
C317 C Uiso 0.096(2) 0.7442(14) 0.2121(11) 1.000 0.068(6) . . . .
C318 C Uiso -0.3100(17) 1.0130(11) 0.3403(9) 1.000 0.047(4) . . . .
C319 C Uiso -0.330(2) 1.0440(15) 0.4063(13) 1.000 0.083(7) . . . .
C320 C Uiso -0.452(2) 1.0891(16) 0.4222(14) 1.000 0.089(7) . . . .
C321 C Uiso -0.538(2) 1.0949(15) 0.3689(12) 1.000 0.082(7) . . . .
C322 C Uiso -0.521(2) 1.0647(13) 0.3037(11) 1.000 0.065(5) . . . .
C323 C Uiso -0.4036(18) 1.0190(12) 0.2840(10) 1.000 0.054(5) . . . .
C324 C Uiso -0.1366(17) 0.9566(12) 0.2242(9) 1.000 0.049(4) . . . .
C325 C Uiso -0.160(2) 0.8798(16) 0.1805(13) 1.000 0.085(7) . . . .
C326 C Uiso -0.140(3) 0.876(3) 0.1067(19) 1.000 0.145(12) . . . .
C327 C Uiso -0.099(3) 0.956(2) 0.0823(18) 1.000 0.129(11) . . . .
C328 C Uiso -0.080(2) 1.0285(15) 0.1294(11) 1.000 0.073(6) . . . .
C329 C Uiso -0.0983(18) 1.0320(12) 0.1984(10) 1.000 0.054(5) . . . .
C1 C Uiso 0.4147(15) 0.5345(9) 0.2575(8) 1.000 0.036(5) . . . .
OmE O Uiso 0.4330(13) 0.9988(7) 0.1081(6) 1.000 0.054(4) . . . .
C2 C Uiso 0.5003(14) 0.5406(9) 0.1950(7) 1.000 0.030(5) . . . .
C3 C Uiso 0.4243(14) 0.5148(8) 0.1244(7) 1.000 0.026(4) . . . .
C4 C Uiso 0.1157(15) 0.4364(9) 0.1870(7) 1.000 0.031(5) . . . .
C5 C Uiso -0.0075(14) 0.4064(10) 0.2136(8) 1.000 0.037(5) . . . .
C6 C Uiso 0.3086(15) 0.4409(10) 0.3547(8) 1.000 0.035(4) . . . .
C7 C Uiso 0.2027(15) 0.4935(10) 0.3681(8) 1.000 0.038(4) . . . .
C8 C Uiso 0.1467(17) 0.5071(11) 0.4333(9) 1.000 0.044(4) . . . .
C9 C Uiso 0.2009(18) 0.4661(12) 0.4863(10) 1.000 0.054(5) . . . .
C10 C Uiso 0.3065(19) 0.4130(13) 0.4749(10) 1.000 0.060(5) . . . .
C11 C Uiso 0.3595(18) 0.3980(12) 0.4112(9) 1.000 0.050(4) . . . .
C12 C Uiso 0.5343(15) 0.3721(10) 0.2834(8) 1.000 0.037(4) . . . .
C13 C Uiso 0.5523(18) 0.2823(12) 0.2601(9) 1.000 0.050(4) . . . .
C14 C Uiso 0.6756(18) 0.2441(12) 0.2652(9) 1.000 0.055(5) . . . .
C15 C Uiso 0.7754(17) 0.2964(11) 0.2974(9) 1.000 0.044(4) . . . .
C16 C Uiso 0.7607(17) 0.3842(11) 0.3234(9) 1.000 0.043(4) . . . .
C17 C Uiso 0.6379(15) 0.4220(10) 0.3149(8) 1.000 0.038(4) . . . .
C18 C Uiso 0.2965(15) 0.3992(10) 0.0143(8) 1.000 0.036(4) . . . .
C19 C Uiso 0.1970(16) 0.4582(11) 0.0069(9) 1.000 0.042(4) . . . .
C20 C Uiso 0.1363(18) 0.4601(12) -0.0584(10) 1.000 0.055(5) . . . .
C21 C Uiso 0.1748(17) 0.4008(11) -0.1174(9) 1.000 0.046(4) . . . .
C22 C Uiso 0.2751(17) 0.3468(11) -0.1078(9) 1.000 0.049(4) . . . .
C23 C Uiso 0.3384(16) 0.3445(10) -0.0422(8) 1.000 0.041(4) . . . .
C24 C Uiso 0.5164(15) 0.3352(10) 0.0852(8) 1.000 0.034(3) . . . .
C25 C Uiso 0.6357(16) 0.3717(11) 0.0734(8) 1.000 0.041(4) . . . .
C26 C Uiso 0.743(2) 0.3190(12) 0.0638(10) 1.000 0.058(5) . . . .
C27 C Uiso 0.7358(19) 0.2311(12) 0.0616(10) 1.000 0.056(5) . . . .
C28 C Uiso 0.618(2) 0.1907(15) 0.0748(11) 1.000 0.073(6) . . . .
C29 C Uiso 0.507(2) 0.2447(14) 0.0861(11) 1.000 0.070(6) . . . .
C(ME) C Uiso 0.289(9) 0.998(6) 0.096(4) 0.51(5) 0.16(4) . . . .
C(ME') C Uiso 0.522(4) 0.946(3) 0.076(2) 0.49(5) 0.101(17) . . . .

loop_
_atom_type_symbol
_atom_type_description
_atom_type_scat_dispersion_real
_atom_type_scat_dispersion_imag
_atom_type_scat_source
C C 0.0033 0.0016 ' International Tables Vol C Tables 4.2.6.8 and 6.1.1.4'
I I -0.4742 1.8119 ' International Tables Vol C Tables 4.2.6.8 and 6.1.1.4'
O O 0.0106 0.0060 ' International Tables Vol C Tables 4.2.6.8 and 6.1.1.4'
P P 0.1023 0.0942 ' International Tables Vol C Tables 4.2.6.8 and 6.1.1.4'
Rh Rh -1.1178 0.9187 ' International Tables Vol C Tables 4.2.6.8 and 6.1.1.4'

loop_
_geom_angle_atom_site_label_1
_geom_angle_atom_site_label_2
_geom_angle_atom_site_label_3
_geom_angle
_geom_angle_site_symmetry_1
_geom_angle_site_symmetry_2
_geom_angle_site_symmetry_3
_geom_angle_publ_flag
I31 Rh2 I32 87.18(7) . . . yes
I31 Rh2 P31 89.73(10) . . . yes
I31 Rh2 P32 166.69(12) . . . yes
I31 Rh2 C34 102.9(5) . . . yes
I32 Rh2 P31 169.52(12) . . . yes
I32 Rh2 P32 89.57(12) . . . yes
I32 Rh2 C34 98.6(6) . . . yes
P31 Rh2 P32 91.17(14) . . . yes
P31 Rh2 C34 91.8(6) . . . yes
P32 Rh2 C34 90.3(5) . . . yes
P2 Rh1 C4 93.8(4) . . . yes
I1 Rh1 P2 161.42(11) . . . yes
I1 Rh1 C4 104.8(4) . . . yes
I2 Rh1 P1 175.34(12) . . . yes
I2 Rh1 P2 89.46(11) . . . yes
I2 Rh1 C4 92.6(4) . . . yes
I1 Rh1 I2 89.68(7) . . . yes
I1 Rh1 P1 89.31(13) . . . yes
P1 Rh1 C4 92.1(4) . . . yes
P1 Rh1 P2 90.05(15) . . . yes
Rh2 P31 C312 111.1(5) . . . yes
Rh2 P31 C36 118.1(5) . . . yes
C36 P31 C312 106.7(7) . . . yes
C31 P31 C36 98.5(7) . . . yes
C31 P31 C312 105.5(7) . . . yes
Rh2 P31 C31 115.4(5) . . . yes
Rh2 P32 C324 109.5(6) . . . yes
C33 P32 C318 100.6(7) . . . yes
C33 P32 C324 103.6(8) . . . yes
C318 P32 C324 107.4(8) . . . yes
Rh2 P32 C33 117.1(5) . . . yes
Rh2 P32 C318 117.3(6) . . . yes
C1 P1 C12 105.2(7) . . . yes
Rh1 P1 C1 114.6(5) . . . yes
Rh1 P1 C6 117.0(5) . . . yes
Rh1 P1 C12 113.2(5) . . . yes
C1 P1 C6 100.7(7) . . . yes
C6 P1 C12 104.7(7) . . . yes
C18 P2 C24 102.7(7) . . . yes
Rh1 P2 C18 118.6(5) . . . yes
Rh1 P2 C3 117.9(5) . . . yes
C3 P2 C24 106.1(7) . . . yes
Rh1 P2 C24 108.5(5) . . . yes
C3 P2 C18 101.4(7) . . . yes
P31 C31 C32 115.9(11) . . . yes
C31 C32 C33 110.9(12) . . . no
P32 C33 C32 115.6(11) . . . yes
Rh2 C34 O31 127.0(14) . . . yes
Rh2 C34 C35 115.3(17) . . . yes
Rh2 C34 C35' 106.9(17) . . . yes
O31 C34 C35 115(2) . . . yes
O31 C34 C35' 123(2) . . . yes
P31 C36 C37 119.8(13) . . . yes
C37 C36 C311 119.0(16) . . . no
P31 C36 C311 121.1(12) . . . yes
C36 C37 C38 124(2) . . . no
C37 C38 C39 115(2) . . . no
C38 C39 C310 125(2) . . . no
C39 C310 C311 119.4(19) . . . no
C36 C311 C310 118.2(16) . . . no
P31 C312 C313 121.7(12) . . . yes
P31 C312 C317 119.8(13) . . . yes
C313 C312 C317 118.5(15) . . . no
C312 C313 C314 118.0(16) . . . no
C313 C314 C315 124.4(19) . . . no
C314 C315 C316 118(2) . . . no
C315 C316 C317 121(2) . . . no
C312 C317 C316 119.4(18) . . . no
P32 C318 C323 116.4(13) . . . yes
C319 C318 C323 124.0(17) . . . no
P32 C318 C319 119.6(15) . . . yes
C318 C319 C320 118(2) . . . no
C319 C320 C321 118(2) . . . no
C320 C321 C322 126(2) . . . no
C321 C322 C323 119.6(19) . . . no
C318 C323 C322 115.2(17) . . . no
P32 C324 C325 117.5(16) . . . yes
P32 C324 C329 122.6(14) . . . yes
C325 C324 C329 120.0(18) . . . no
C324 C325 C326 120(3) . . . no
C325 C326 C327 119(3) . . . no
C326 C327 C328 117(3) . . . no
C327 C328 C329 124(2) . . . no
C324 C329 C328 120.5(18) . . . no
P1 C1 C2 113.8(10) . . . yes
C1 C2 C3 112.6(12) . . . no
P2 C3 C2 116.6(9) . . . yes
Rh1 C4 O1 121.2(12) . . . yes
Rh1 C4 C5 111.7(10) . . . yes
O1 C4 C5 127.1(14) . . . yes
P1 C6 C7 121.9(12) . . . yes
P1 C6 C11 121.6(12) . . . yes
C7 C6 C11 116.4(14) . . . no
C6 C7 C8 122.1(15) . . . no
C7 C8 C9 119.3(16) . . . no
C8 C9 C10 120.3(18) . . . no
C9 C10 C11 120.6(18) . . . no
C6 C11 C10 121.2(17) . . . no
P1 C12 C13 119.7(12) . . . yes
P1 C12 C17 121.5(12) . . . yes
C13 C12 C17 118.8(15) . . . no
C12 C13 C14 120.8(16) . . . no
C13 C14 C15 118.2(17) . . . no
C14 C15 C16 122.9(17) . . . no
C15 C16 C17 118.0(16) . . . no
C12 C17 C16 121.4(15) . . . no
P2 C18 C19 117.6(12) . . . yes
P2 C18 C23 122.5(12) . . . yes
C19 C18 C23 120.0(15) . . . no
C18 C19 C20 120.3(16) . . . no
C19 C20 C21 120.5(16) . . . no
C20 C21 C22 116.8(16) . . . no
C21 C22 C23 123.4(16) . . . no
C18 C23 C22 119.0(15) . . . no
P2 C24 C25 123.4(12) . . . yes
P2 C24 C29 117.4(13) . . . yes
C25 C24 C29 119.2(16) . . . no
C24 C25 C26 120.2(16) . . . no
C25 C26 C27 121.9(18) . . . no
C26 C27 C28 120.3(19) . . . no
C27 C28 C29 118(2) . . . no
C24 C29 C28 120.1(19) . . . no

loop_
_geom_bond_atom_site_label_1
_geom_bond_atom_site_label_2
_geom_bond_distance
_geom_bond_site_symmetry_1
_geom_bond_site_symmetry_2
_geom_bond_publ_flag
I31 Rh2 2.6799(19) . . yes
I32 Rh2 2.661(2) . . yes
I1 Rh1 2.718(2) . . yes
I2 Rh1 2.683(2) . . yes
Rh2 C34 1.981(17) . . yes
Rh2 P31 2.284(3) . . yes
Rh2 P32 2.281(3) . . yes
Rh1 P2 2.285(4) . . yes
Rh1 P1 2.283(4) . . yes
Rh1 C4 2.027(15) . . yes
P31 C312 1.815(16) . . yes
P31 C31 1.823(15) . . yes
P31 C36 1.809(15) . . yes
P32 C33 1.824(15) . . yes
P32 C318 1.843(18) . . yes
P32 C324 1.827(18) . . yes
P1 C1 1.818(15) . . yes
P1 C6 1.818(16) . . yes
P1 C12 1.799(16) . . yes
P2 C3 1.807(13) . . yes
P2 C24 1.812(16) . . yes
P2 C18 1.843(16) . . yes
O31 C34 1.14(2) . . yes
O1 C4 1.174(18) . . yes
C31 C32 1.53(2) . . no
C32 C33 1.52(2) . . no
C34 C35 1.58(5) . . no
C34 C35' 1.56(5) . . no
C36 C37 1.37(3) . . no
C36 C311 1.40(2) . . no
C37 C38 1.41(4) . . no
C38 C39 1.39(4) . . no
C39 C310 1.33(3) . . no
C310 C311 1.43(3) . . no
C312 C317 1.40(3) . . no
C312 C313 1.42(2) . . no
C313 C314 1.38(3) . . no
C314 C315 1.33(3) . . no
C315 C316 1.38(3) . . no
C316 C317 1.40(3) . . no
C318 C323 1.44(3) . . no
C318 C319 1.32(3) . . no
C319 C320 1.45(3) . . no
C320 C321 1.35(3) . . no
C321 C322 1.30(3) . . no
C322 C323 1.43(3) . . no
C324 C325 1.35(3) . . no
C324 C329 1.39(3) . . no
C325 C326 1.46(4) . . no
C326 C327 1.44(5) . . no
C327 C328 1.33(4) . . no
C328 C329 1.36(3) . . no
C1 C2 1.55(2) . . no
OmE C(ME) 1.49(9) . . yes
OmE C(ME') 1.33(4) . . yes
C2 C3 1.549(19) . . no
C4 C5 1.48(2) . . no
C6 C11 1.45(2) . . no
C6 C7 1.36(2) . . no
C7 C8 1.40(2) . . no
C8 C9 1.39(3) . . no
C9 C10 1.36(3) . . no
C10 C11 1.36(3) . . no
C12 C13 1.39(2) . . no
C12 C17 1.37(2) . . no
C13 C14 1.40(3) . . no
C14 C15 1.36(3) . . no
C15 C16 1.36(2) . . no
C16 C17 1.40(2) . . no
C18 C23 1.36(2) . . no
C18 C19 1.38(2) . . no
C19 C20 1.40(3) . . no
C20 C21 1.42(3) . . no
C21 C22 1.35(2) . . no
C22 C23 1.42(2) . . no
C24 C29 1.38(3) . . no
C24 C25 1.38(2) . . no
C25 C26 1.37(3) . . no
C26 C27 1.33(3) . . no
C27 C28 1.41(3) . . no
C28 C29 1.41(3) . . no

loop_
_geom_torsion_atom_site_label_1
_geom_torsion_atom_site_label_2
_geom_torsion_atom_site_label_3
_geom_torsion_atom_site_label_4
_geom_torsion
_geom_torsion_site_symmetry_1
_geom_torsion_site_symmetry_2
_geom_torsion_site_symmetry_3
_geom_torsion_site_symmetry_4
_geom_torsion_publ_flag
I31 Rh2 P31 C31 -159.2(6) . . . . no
I31 Rh2 P31 C36 -43.1(6) . . . . no
I31 Rh2 P31 C312 80.7(5) . . . . no
P32 Rh2 P31 C31 34.1(6) . . . . no
P32 Rh2 P31 C36 150.2(6) . . . . no
P32 Rh2 P31 C312 -86.0(6) . . . . no
C34 Rh2 P31 C31 -56.3(7) . . . . no
C34 Rh2 P31 C36 59.8(7) . . . . no
C34 Rh2 P31 C312 -176.4(7) . . . . no
I32 Rh2 P32 C33 157.2(6) . . . . no
I32 Rh2 P32 C318 37.5(6) . . . . no
I32 Rh2 P32 C324 -85.3(6) . . . . no
P31 Rh2 P32 C33 -33.3(6) . . . . no
P31 Rh2 P32 C318 -153.0(6) . . . . no
P31 Rh2 P32 C324 84.3(6) . . . . no
C34 Rh2 P32 C33 58.6(8) . . . . no
C34 Rh2 P32 C318 -61.2(8) . . . . no
C34 Rh2 P32 C324 176.1(8) . . . . no
I31 Rh2 C34 O31 139.4(16) . . . . no
I31 Rh2 C34 C35 -22(2) . . . . no
I32 Rh2 C34 O31 -131.6(17) . . . . no
I32 Rh2 C34 C35 67(2) . . . . no
P31 Rh2 C34 O31 49.2(17) . . . . no
P31 Rh2 C34 C35 -112(2) . . . . no
P32 Rh2 C34 O31 -41.9(17) . . . . no
P32 Rh2 C34 C35 156(2) . . . . no
P1 Rh1 P2 C24 84.5(5) . . . . no
I1 Rh1 P1 C1 -157.7(6) . . . . no
I1 Rh1 P1 C6 -40.1(6) . . . . no
I1 Rh1 P1 C12 81.8(6) . . . . no
P2 Rh1 P1 C1 40.9(6) . . . . no
P2 Rh1 P1 C6 158.4(6) . . . . no
P2 Rh1 P1 C12 -79.7(6) . . . . no
C4 Rh1 P1 C1 -52.9(7) . . . . no
C4 Rh1 P1 C6 64.7(7) . . . . no
C4 Rh1 P1 C12 -173.4(7) . . . . no
I2 Rh1 P2 C3 148.6(5) . . . . no
I2 Rh1 P2 C18 25.6(6) . . . . no
I2 Rh1 P2 C24 -90.9(5) . . . . no
P1 Rh1 P2 C3 -36.1(5) . . . . no
P1 Rh1 P2 C18 -159.0(6) . . . . no
I2 Rh1 C4 C5 69.1(10) . . . . no
C4 Rh1 P2 C3 56.0(7) . . . . no
C4 Rh1 P2 C18 -66.9(7) . . . . no
C4 Rh1 P2 C24 176.6(7) . . . . no
I1 Rh1 C4 O1 157.8(11) . . . . no
I1 Rh1 C4 C5 -21.3(10) . . . . no
I2 Rh1 C4 O1 -111.9(12) . . . . no
P2 Rh1 C4 O1 -22.2(12) . . . . no
P1 Rh1 C4 O1 68.0(12) . . . . no
P1 Rh1 C4 C5 -111.1(10) . . . . no
P2 Rh1 C4 C5 158.7(10) . . . . no
Rh2 P31 C31 C32 -58.4(12) . . . . no
Rh2 P31 C312 C317 -27.7(16) . . . . no
C31 P31 C312 C313 25.9(15) . . . . no
C31 P31 C312 C317 -153.5(14) . . . . no
C36 P31 C312 C313 -78.2(14) . . . . no
C36 P31 C312 C317 102.4(15) . . . . no
C312 P31 C36 C37 -171.5(14) . . . . no
C36 P31 C31 C32 174.8(11) . . . . no
C312 P31 C31 C32 64.7(12) . . . . no
Rh2 P31 C36 C37 -45.5(16) . . . . no
Rh2 P31 C36 C311 139.1(11) . . . . no
C31 P31 C36 C37 79.4(15) . . . . no
C31 P31 C36 C311 -95.9(13) . . . . no
C312 P31 C36 C311 13.2(15) . . . . no
Rh2 P31 C312 C313 151.7(12) . . . . no
Rh2 P32 C33 C32 55.5(13) . . . . no
C33 P32 C324 C329 -30.3(17) . . . . no
C318 P32 C324 C325 -104.9(16) . . . . no
C318 P32 C324 C329 75.6(17) . . . . no
C33 P32 C318 C319 -52.9(17) . . . . no
C33 P32 C318 C323 128.4(14) . . . . no
C324 P32 C318 C319 -161.0(16) . . . . no
C318 P32 C33 C32 -176.2(12) . . . . no
C324 P32 C33 C32 -65.2(13) . . . . no
Rh2 P32 C318 C319 75.2(17) . . . . no
Rh2 P32 C318 C323 -103.4(13) . . . . no
C324 P32 C318 C323 20.4(16) . . . . no
Rh2 P32 C324 C325 23.5(17) . . . . no
Rh2 P32 C324 C329 -156.0(14) . . . . no
C33 P32 C324 C325 149.2(15) . . . . no
Rh1 P1 C6 C11 109.8(13) . . . . no
C1 P1 C6 C7 57.6(15) . . . . no
Rh1 P1 C6 C7 -67.3(14) . . . . no
Rh1 P1 C1 C2 -64.7(11) . . . . no
C6 P1 C1 C2 168.8(11) . . . . no
C12 P1 C1 C2 60.2(12) . . . . no
C1 P1 C12 C13 -147.1(13) . . . . no
C1 P1 C12 C17 31.0(15) . . . . no
C1 P1 C6 C11 -125.4(14) . . . . no
C12 P1 C6 C7 166.5(13) . . . . no
C12 P1 C6 C11 -16.4(15) . . . . no
Rh1 P1 C12 C13 -21.3(15) . . . . no
Rh1 P1 C12 C17 156.8(12) . . . . no
C6 P1 C12 C17 -74.7(14) . . . . no
C6 P1 C12 C13 107.2(14) . . . . no
C3 P2 C18 C19 -57.3(14) . . . . no
Rh1 P2 C18 C23 -107.9(13) . . . . no
Rh1 P2 C3 C2 52.2(12) . . . . no
C18 P2 C3 C2 -176.6(11) . . . . no
C24 P2 C3 C2 -69.6(12) . . . . no
Rh1 P2 C18 C19 73.5(13) . . . . no
C3 P2 C24 C25 -16.0(15) . . . . no
C3 P2 C24 C29 162.3(14) . . . . no
C3 P2 C18 C23 121.3(14) . . . . no
C24 P2 C18 C19 -166.9(13) . . . . no
C24 P2 C18 C23 11.7(15) . . . . no
Rh1 P2 C24 C25 -143.6(12) . . . . no
Rh1 P2 C24 C29 34.7(15) . . . . no
C18 P2 C24 C29 -91.7(15) . . . . no
C18 P2 C24 C25 90.0(14) . . . . no
P31 C31 C32 C33 73.9(15) . . . . no
C31 C32 C33 P32 -71.5(16) . . . . no
P31 C36 C37 C38 -172.6(18) . . . . no
C311 C36 C37 C38 3(3) . . . . no
P31 C36 C311 C310 172.9(14) . . . . no
C37 C36 C311 C310 -2(2) . . . . no
C36 C37 C38 C39 0(3) . . . . no
C37 C38 C39 C310 -4(4) . . . . no
C38 C39 C310 C311 4(4) . . . . no
C39 C310 C311 C36 -1(3) . . . . no
C317 C312 C313 C314 -1(2) . . . . no
P31 C312 C317 C316 -179.8(16) . . . . no
C313 C312 C317 C316 1(3) . . . . no
P31 C312 C313 C314 179.4(14) . . . . no
C312 C313 C314 C315 -1(3) . . . . no
C313 C314 C315 C316 3(3) . . . . no
C314 C315 C316 C317 -4(3) . . . . no
C315 C316 C317 C312 2(3) . . . . no
P32 C318 C319 C320 179.5(16) . . . . no
C323 C318 C319 C320 -2(3) . . . . no
P32 C318 C323 C322 -179.1(14) . . . . no
C319 C318 C323 C322 2(3) . . . . no
C318 C319 C320 C321 1(3) . . . . no
C319 C320 C321 C322 -1(4) . . . . no
C320 C321 C322 C323 2(4) . . . . no
C321 C322 C323 C318 -2(3) . . . . no
C325 C324 C329 C328 -2(3) . . . . no
P32 C324 C325 C326 -177.2(19) . . . . no
P32 C324 C329 C328 177.4(15) . . . . no
C329 C324 C325 C326 2(3) . . . . no
C324 C325 C326 C327 -2(4) . . . . no
C325 C326 C327 C328 1(4) . . . . no
C326 C327 C328 C329 -1(4) . . . . no
C327 C328 C329 C324 1(3) . . . . no
P1 C1 C2 C3 72.9(13) . . . . no
C1 C2 C3 P2 -66.1(14) . . . . no
P1 C6 C7 C8 178.4(13) . . . . no
C11 C6 C7 C8 1(2) . . . . no
P1 C6 C11 C10 -179.8(15) . . . . no
C7 C6 C11 C10 -3(3) . . . . no
C6 C7 C8 C9 0(3) . . . . no
C7 C8 C9 C10 0(3) . . . . no
C8 C9 C10 C11 -1(3) . . . . no
C9 C10 C11 C6 3(3) . . . . no
P1 C12 C13 C14 174.8(13) . . . . no
C17 C12 C13 C14 -3(2) . . . . no
P1 C12 C17 C16 -177.7(13) . . . . no
C13 C12 C17 C16 1(2) . . . . no
C12 C13 C14 C15 4(3) . . . . no
C13 C14 C15 C16 -1(3) . . . . no
C14 C15 C16 C17 -2(3) . . . . no
C15 C16 C17 C12 2(2) . . . . no
P2 C18 C19 C20 -179.5(13) . . . . no
C23 C18 C19 C20 2(2) . . . . no
P2 C18 C23 C22 179.1(12) . . . . no
C19 C18 C23 C22 -2(2) . . . . no
C18 C19 C20 C21 1(3) . . . . no
C19 C20 C21 C22 -3(3) . . . . no
C20 C21 C22 C23 3(3) . . . . no
C21 C22 C23 C18 0(3) . . . . no
P2 C24 C25 C26 177.3(13) . . . . no
C29 C24 C25 C26 -1(2) . . . . no
P2 C24 C29 C28 -178.6(15) . . . . no
C25 C24 C29 C28 0(3) . . . . no
C24 C25 C26 C27 4(3) . . . . no
C25 C26 C27 C28 -5(3) . . . . no
C26 C27 C28 C29 4(3) . . . . no
C27 C28 C29 C24 -1(3) . . . . no
